data_2227771
loop_
_publ_author_name
'Affan, Md. Abu'
'Salam, Md. Abdus'
'Jusoh, Ismail'
'Ng, Seik Weng'
'Tiekink, Edward R. T.'

_publ_section_title
;
 Aquachlorido{2-[2-(cyclohexylcarbamothioyl-\k<i>S</i>)hydrazinylidene-\k<i>N</i>^1^]propanoato(2{-})}phenyltin(IV)
;
_journal_coeditor_code LH5114
_journal_issue 9
_journal_name_full 'Acta Crystallographica Section E'
_journal_page_first m1112
_journal_page_last m1113
_journal_paper_doi 10.1107/S1600536810031715
_journal_volume 66
_journal_year 2010
_chemical_formula_iupac '[Sn (C6 H5) (C10 H15 N3 O2 S) Cl (H2 O)]'
_chemical_formula_moiety 'C16 H22 Cl N3 O3 S Sn'
_chemical_formula_sum 'C16 H22 Cl N3 O3 S Sn'
_chemical_formula_weight 490.57
_chemical_name_systematic
;
Aquachlorido{2-[2-(cyclohexylcarbamothioyl-\k<i>S</i>)hydrazinylidene-
\k<i>N</i>^1^]propanoato(2-)}phenyltin(IV)
;
_space_group_IT_number 15
_symmetry_cell_setting monoclinic
_symmetry_space_group_name_Hall '-C 2yc'
_symmetry_space_group_name_H-M 'C 1 2/c 1'
_atom_sites_solution_hydrogens geom
_atom_sites_solution_primary direct
_atom_sites_solution_secondary difmap
_audit_creation_method SHELXL-97
_cell_angle_alpha 90
_cell_angle_beta 108.4421(7)
_cell_angle_gamma 90
_cell_formula_units_Z 8
_cell_length_a 16.3904(9)
_cell_length_b 19.2018(10)
_cell_length_c 13.1127(7)
_cell_measurement_reflns_used 8808
_cell_measurement_temperature 100(2)
_cell_measurement_theta_max 28.3
_cell_measurement_theta_min 2.6
_cell_volume 3915.0(4)
_computing_cell_refinement 'SAINT (Bruker, 2009)'
_computing_data_collection 'APEX2 (Bruker, 2009)'
_computing_data_reduction 'SAINT (Bruker, 2009)'
_computing_molecular_graphics
;
ORTEP-3 (Farrugia, 1997) and DIAMOND (Brandenburg, 2006)
;
_computing_publication_material 'publCIF (Westrip, 2010)'
_computing_structure_refinement 'SHELXL97 (Sheldrick, 2008)'
_computing_structure_solution 'SHELXS97 (Sheldrick, 2008)'
_diffrn_ambient_temperature 100(2)
_diffrn_measured_fraction_theta_full 0.998
_diffrn_measured_fraction_theta_max 0.998
_diffrn_measurement_device_type 'Bruker SMART APEX diffractometer'
_diffrn_measurement_method '\w scan'
_diffrn_radiation_monochromator graphite
_diffrn_radiation_source 'fine-focus sealed tube'
_diffrn_radiation_type MoK\a
_diffrn_radiation_wavelength 0.71073
_diffrn_reflns_av_R_equivalents 0.034
_diffrn_reflns_av_sigmaI/netI 0.032
_diffrn_reflns_limit_h_max 21
_diffrn_reflns_limit_h_min -21
_diffrn_reflns_limit_k_max 24
_diffrn_reflns_limit_k_min -24
_diffrn_reflns_limit_l_max 17
_diffrn_reflns_limit_l_min -16
_diffrn_reflns_number 18020
_diffrn_reflns_theta_full 27.5
_diffrn_reflns_theta_max 27.5
_diffrn_reflns_theta_min 1.7
_diffrn_standards_decay_% 0
_diffrn_standards_interval_count 0
_diffrn_standards_interval_time 0
_diffrn_standards_number 0
_exptl_absorpt_coefficient_mu 1.568
_exptl_absorpt_correction_T_max 0.746
_exptl_absorpt_correction_T_min 0.613
_exptl_absorpt_correction_type multi-scan
_exptl_absorpt_process_details '(SADABS; Sheldrick, 1996)'
_exptl_crystal_colour light-brown
_exptl_crystal_density_diffrn 1.665
_exptl_crystal_density_method 'not measured'
_exptl_crystal_description block
_exptl_crystal_F_000 1968
_exptl_crystal_size_max 0.30
_exptl_crystal_size_mid 0.25
_exptl_crystal_size_min 0.20
_refine_diff_density_max 0.54
_refine_diff_density_min -0.53
_refine_ls_extinction_method none
_refine_ls_goodness_of_fit_ref 1.19
_refine_ls_hydrogen_treatment mixed
_refine_ls_matrix_type full
_refine_ls_number_parameters 239
_refine_ls_number_reflns 4498
_refine_ls_number_restraints 3
_refine_ls_restrained_S_all 1.19
_refine_ls_R_factor_all 0.036
_refine_ls_R_factor_gt 0.027
_refine_ls_shift/su_max 0.001
_refine_ls_shift/su_mean 0.000
_refine_ls_structure_factor_coef Fsqd
_refine_ls_weighting_details 'calc w=1/[\s^2^(Fo^2^)+(0.05P)^2^+0.5P] where P=(Fo^2^+2Fc^2^)/3'
_refine_ls_weighting_scheme calc
_refine_ls_wR_factor_gt 0.086
_refine_ls_wR_factor_ref 0.091
_reflns_number_gt 3853
_reflns_number_total 4498
_reflns_threshold_expression I>2\s(I)
_cod_data_source_file lh5114.cif
_cod_data_source_block I
_cod_original_sg_symbol_H-M 'C 2/c'
_cod_database_code 2227771
_cod_database_fobs_code 2227771

loop_
_symmetry_equiv_pos_as_xyz
'x, y, z'
'-x, y, -z+1/2'
'x+1/2, y+1/2, z'
'-x+1/2, y+1/2, -z+1/2'
'-x, -y, -z'
'x, -y, z-1/2'
'-x+1/2, -y+1/2, -z'
'x+1/2, -y+1/2, z-1/2'

loop_
_atom_site_type_symbol
_atom_site_label
_atom_site_fract_x
_atom_site_fract_y
_atom_site_fract_z
_atom_site_U_iso_or_equiv
_atom_site_adp_type
_atom_site_calc_flag
_atom_site_refinement_flags
_atom_site_occupancy
_atom_site_disorder_assembly
_atom_site_disorder_group
Sn Sn 0.404486(12) 0.620716(10) 0.467538(16) 0.01146(8) Uani d . 1 . .
Cl Cl1 0.34899(5) 0.69580(4) 0.30936(6) 0.01767(16) Uani d . 1 . .
S S1 0.32710(5) 0.68215(4) 0.57359(6) 0.01380(16) Uani d . 1 . .
O O1 0.41904(13) 0.54024(11) 0.36085(18) 0.0163(5) Uani d . 1 . .
O O2 0.34146(15) 0.47501(12) 0.22370(19) 0.0209(5) Uani d . 1 . .
O O1W 0.43443(15) 0.53800(13) 0.5926(2) 0.0201(5) Uani d D 1 . .
H H1W 0.475(3) 0.512(3) 0.590(5) 0.09(2) Uiso d D 1 . .
H H2W 0.406(3) 0.531(3) 0.634(3) 0.066(17) Uiso d D 1 . .
N N1 0.16705(17) 0.65474(14) 0.5583(2) 0.0158(5) Uani d D 1 . .
H H1N 0.176(2) 0.6892(13) 0.602(2) 0.019(10) Uiso d D 1 . .
N N2 0.21381(16) 0.58361(13) 0.4501(2) 0.0151(5) Uani d . 1 . .
N N3 0.27999(16) 0.56696(13) 0.4134(2) 0.0140(5) Uani d . 1 . .
C C1 0.0801(2) 0.62496(16) 0.5200(3) 0.0182(7) Uani d . 1 . .
H H1A 0.0852 0.5735 0.5119 0.022 Uiso calc R 1 . .
C C2 0.0277(2) 0.6546(2) 0.4129(3) 0.0275(8) Uani d . 1 . .
H H2A 0.0576 0.6459 0.3593 0.033 Uiso calc R 1 . .
H H2B 0.0219 0.7056 0.4195 0.033 Uiso calc R 1 . .
C C3 -0.0616(3) 0.6211(3) 0.3750(4) 0.0455(12) Uani d . 1 . .
H H3A -0.0958 0.6422 0.3058 0.055 Uiso calc R 1 . .
H H3B -0.0558 0.5707 0.3630 0.055 Uiso calc R 1 . .
C C4 -0.1082(2) 0.6313(2) 0.4576(4) 0.0354(10) Uani d . 1 . .
H H4A -0.1207 0.6815 0.4625 0.042 Uiso calc R 1 . .
H H4B -0.1637 0.6061 0.4339 0.042 Uiso calc R 1 . .
C C5 -0.0553(2) 0.6053(2) 0.5669(4) 0.0324(9) Uani d . 1 . .
H H5A -0.0496 0.5540 0.5644 0.039 Uiso calc R 1 . .
H H5B -0.0852 0.6163 0.6197 0.039 Uiso calc R 1 . .
C C6 0.0344(2) 0.63821(19) 0.6035(3) 0.0230(7) Uani d . 1 . .
H H6A 0.0294 0.6890 0.6133 0.028 Uiso calc R 1 . .
H H6B 0.0687 0.6181 0.6735 0.028 Uiso calc R 1 . .
C C7 0.2306(2) 0.63535(16) 0.5207(3) 0.0140(6) Uani d . 1 . .
C C8 0.27078(19) 0.52131(16) 0.3388(2) 0.0147(6) Uani d . 1 . .
C C9 0.1909(2) 0.48168(17) 0.2862(3) 0.0204(7) Uani d . 1 . .
H H9A 0.1428 0.5030 0.3041 0.031 Uiso calc R 1 . .
H H9B 0.1982 0.4334 0.3116 0.031 Uiso calc R 1 . .
H H9C 0.1789 0.4825 0.2081 0.031 Uiso calc R 1 . .
C C10 0.34849(19) 0.51063(16) 0.3033(3) 0.0155(6) Uani d . 1 . .
C C11 0.53637(18) 0.64917(15) 0.5141(2) 0.0131(6) Uani d . 1 . .
C C12 0.5831(2) 0.66164(17) 0.6212(3) 0.0198(7) Uani d . 1 . .
H H12A 0.5558 0.6584 0.6750 0.024 Uiso calc R 1 . .
C C13 0.6698(2) 0.67889(19) 0.6493(3) 0.0226(7) Uani d . 1 . .
H H13 0.7013 0.6884 0.7222 0.027 Uiso calc R 1 . .
C C14 0.7103(2) 0.68218(19) 0.5720(3) 0.0230(7) Uani d . 1 . .
H H14 0.7697 0.6935 0.5919 0.028 Uiso calc R 1 . .
C C15 0.6644(2) 0.66898(18) 0.4644(3) 0.0221(7) Uani d . 1 . .
H H15 0.6923 0.6708 0.4112 0.027 Uiso calc R 1 . .
C C16 0.5775(2) 0.65323(17) 0.4362(3) 0.0187(7) Uani d . 1 . .
H H16 0.5457 0.6451 0.3629 0.022 Uiso calc R 1 . .

loop_
_atom_site_aniso_label
_atom_site_aniso_U_11
_atom_site_aniso_U_22
_atom_site_aniso_U_33
_atom_site_aniso_U_12
_atom_site_aniso_U_13
_atom_site_aniso_U_23
Sn 0.01020(12) 0.01204(12) 0.01312(13) 0.00088(7) 0.00509(8) -0.00039(7)
Cl1 0.0226(4) 0.0173(4) 0.0131(4) 0.0036(3) 0.0056(3) 0.0019(3)
S1 0.0125(3) 0.0155(4) 0.0143(4) 0.0011(3) 0.0054(3) -0.0021(3)
O1 0.0140(10) 0.0154(11) 0.0216(12) -0.0001(8) 0.0087(9) -0.0032(9)
O2 0.0226(12) 0.0207(12) 0.0239(13) -0.0031(9) 0.0137(10) -0.0074(10)
O1W 0.0162(11) 0.0218(12) 0.0270(13) 0.0088(9) 0.0137(10) 0.0105(10)
N1 0.0133(12) 0.0166(14) 0.0200(14) 0.0002(10) 0.0089(11) -0.0040(11)
N2 0.0128(12) 0.0174(13) 0.0187(14) 0.0013(10) 0.0099(10) -0.0015(11)
N3 0.0147(12) 0.0135(12) 0.0163(13) 0.0017(10) 0.0083(10) 0.0009(10)
C1 0.0138(15) 0.0158(16) 0.0284(19) -0.0014(11) 0.0117(14) -0.0014(13)
C2 0.0185(17) 0.045(2) 0.0203(18) -0.0013(15) 0.0084(14) -0.0053(16)
C3 0.021(2) 0.078(4) 0.035(3) -0.0079(19) 0.0054(17) -0.024(2)
C4 0.0161(17) 0.045(3) 0.048(3) -0.0062(16) 0.0146(17) -0.0146(19)
C5 0.0234(19) 0.0272(19) 0.056(3) -0.0001(15) 0.0258(19) 0.0030(18)
C6 0.0174(16) 0.0292(18) 0.0270(19) 0.0058(14) 0.0136(14) 0.0069(15)
C7 0.0163(15) 0.0127(14) 0.0148(15) 0.0012(11) 0.0073(12) 0.0023(12)
C8 0.0147(14) 0.0155(15) 0.0151(15) 0.0018(11) 0.0066(12) -0.0004(12)
C9 0.0184(16) 0.0188(17) 0.0260(18) -0.0035(13) 0.0100(14) -0.0066(14)
C10 0.0165(15) 0.0137(15) 0.0184(16) 0.0006(12) 0.0085(12) 0.0009(12)
C11 0.0113(13) 0.0123(14) 0.0164(15) 0.0010(11) 0.0056(11) 0.0023(12)
C12 0.0166(15) 0.0265(18) 0.0186(17) -0.0005(13) 0.0090(13) 0.0020(14)
C13 0.0179(16) 0.034(2) 0.0126(16) -0.0060(14) -0.0001(13) 0.0006(14)
C14 0.0123(15) 0.0324(19) 0.0227(18) -0.0044(13) 0.0034(13) 0.0030(15)
C15 0.0147(15) 0.0342(19) 0.0198(17) -0.0017(14) 0.0088(13) 0.0030(15)
C16 0.0162(15) 0.0255(18) 0.0138(16) 0.0002(13) 0.0042(12) -0.0013(13)

loop_
_atom_type_symbol
_atom_type_description
_atom_type_scat_dispersion_real
_atom_type_scat_dispersion_imag
_atom_type_scat_source
C C 0.0033 0.0016 'International Tables Vol C Tables 4.2.6.8 and 6.1.1.4'
H H 0.0000 0.0000 'International Tables Vol C Tables 4.2.6.8 and 6.1.1.4'
N N 0.0061 0.0033 'International Tables Vol C Tables 4.2.6.8 and 6.1.1.4'
O O 0.0106 0.0060 'International Tables Vol C Tables 4.2.6.8 and 6.1.1.4'
S S 0.1246 0.1234 'International Tables Vol C Tables 4.2.6.8 and 6.1.1.4'
Cl Cl 0.1484 0.1585 'International Tables Vol C Tables 4.2.6.8 and 6.1.1.4'
Sn Sn -0.6537 1.4246 'International Tables Vol C Tables 4.2.6.8 and 6.1.1.4'

loop_
_geom_angle_atom_site_label_1
_geom_angle_atom_site_label_2
_geom_angle_atom_site_label_3
_geom_angle_site_symmetry_1
_geom_angle_site_symmetry_3
_geom_angle
_geom_angle_publ_flag
C11 Sn O1 . . 93.42(10) ?
C11 Sn N3 . . 166.35(10) ?
O1 Sn N3 . . 74.60(9) ?
C11 Sn O1W . . 90.27(10) ?
O1 Sn O1W . . 85.55(9) ?
N3 Sn O1W . . 82.43(9) ?
C11 Sn Cl1 . . 99.40(8) ?
O1 Sn Cl1 . . 87.71(6) ?
N3 Sn Cl1 . . 86.84(7) ?
O1W Sn Cl1 . . 168.53(7) ?
C11 Sn S1 . . 111.98(8) ?
O1 Sn S1 . . 153.73(6) ?
N3 Sn S1 . . 79.37(7) ?
O1W Sn S1 . . 87.63(6) ?
Cl1 Sn S1 . . 94.39(3) ?
C7 S1 Sn . . 95.30(10) ?
C10 O1 Sn . . 115.62(18) ?
Sn O1W H1W . . 113(4) ?
Sn O1W H2W . . 124(4) ?
H1W O1W H2W . . 123(5) ?
C7 N1 C1 . . 123.4(3) ?
C7 N1 H1N . . 119(3) ?
C1 N1 H1N . . 118(2) ?
C7 N2 N3 . . 114.3(2) ?
C8 N3 N2 . . 121.0(3) ?
C8 N3 Sn . . 116.1(2) ?
N2 N3 Sn . . 122.70(19) ?
N1 C1 C2 . . 112.1(3) ?
N1 C1 C6 . . 109.4(3) ?
C2 C1 C6 . . 109.9(3) ?
N1 C1 H1A . . 108.4 ?
C2 C1 H1A . . 108.4 ?
C6 C1 H1A . . 108.4 ?
C1 C2 C3 . . 110.4(3) ?
C1 C2 H2A . . 109.6 ?
C3 C2 H2A . . 109.6 ?
C1 C2 H2B . . 109.6 ?
C3 C2 H2B . . 109.6 ?
H2A C2 H2B . . 108.1 ?
C4 C3 C2 . . 111.0(3) ?
C4 C3 H3A . . 109.4 ?
C2 C3 H3A . . 109.4 ?
C4 C3 H3B . . 109.4 ?
C2 C3 H3B . . 109.4 ?
H3A C3 H3B . . 108.0 ?
C5 C4 C3 . . 111.5(3) ?
C5 C4 H4A . . 109.3 ?
C3 C4 H4A . . 109.3 ?
C5 C4 H4B . . 109.3 ?
C3 C4 H4B . . 109.3 ?
H4A C4 H4B . . 108.0 ?
C4 C5 C6 . . 111.6(3) ?
C4 C5 H5A . . 109.3 ?
C6 C5 H5A . . 109.3 ?
C4 C5 H5B . . 109.3 ?
C6 C5 H5B . . 109.3 ?
H5A C5 H5B . . 108.0 ?
C1 C6 C5 . . 110.2(3) ?
C1 C6 H6A . . 109.6 ?
C5 C6 H6A . . 109.6 ?
C1 C6 H6B . . 109.6 ?
C5 C6 H6B . . 109.6 ?
H6A C6 H6B . . 108.1 ?
N2 C7 N1 . . 116.8(3) ?
N2 C7 S1 . . 128.3(2) ?
N1 C7 S1 . . 114.8(2) ?
N3 C8 C9 . . 125.3(3) ?
N3 C8 C10 . . 114.9(3) ?
C9 C8 C10 . . 119.8(3) ?
C8 C9 H9A . . 109.5 ?
C8 C9 H9B . . 109.5 ?
H9A C9 H9B . . 109.5 ?
C8 C9 H9C . . 109.5 ?
H9A C9 H9C . . 109.5 ?
H9B C9 H9C . . 109.5 ?
O2 C10 O1 . . 124.6(3) ?
O2 C10 C8 . . 118.7(3) ?
O1 C10 C8 . . 116.6(3) ?
C12 C11 C16 . . 119.4(3) ?
C12 C11 Sn . . 121.3(2) ?
C16 C11 Sn . . 119.2(2) ?
C13 C12 C11 . . 119.9(3) ?
C13 C12 H12A . . 120.0 ?
C11 C12 H12A . . 120.0 ?
C14 C13 C12 . . 120.4(3) ?
C14 C13 H13 . . 119.8 ?
C12 C13 H13 . . 119.8 ?
C13 C14 C15 . . 120.3(3) ?
C13 C14 H14 . . 119.9 ?
C15 C14 H14 . . 119.9 ?
C16 C15 C14 . . 119.3(3) ?
C16 C15 H15 . . 120.3 ?
C14 C15 H15 . . 120.3 ?
C15 C16 C11 . . 120.7(3) ?
C15 C16 H16 . . 119.7 ?
C11 C16 H16 . . 119.7 ?

loop_
_geom_bond_atom_site_label_1
_geom_bond_atom_site_label_2
_geom_bond_site_symmetry_2
_geom_bond_distance
_geom_bond_publ_flag
Sn C11 . 2.123(3) y
Sn O1 . 2.148(2) y
Sn N3 . 2.195(3) y
Sn O1w . 2.224(2) y
Sn Cl1 . 2.4524(8) y
Sn S1 . 2.4598(7) y
S1 C7 . 1.759(3) ?
O1 C10 . 1.295(4) ?
O2 C10 . 1.223(4) ?
O1W H1W . 0.84(5) ?
O1W H2W . 0.83(5) ?
N1 C7 . 1.339(4) ?
N1 C1 . 1.469(4) ?
N1 H1N . 0.86(3) ?
N2 C7 . 1.326(4) ?
N2 N3 . 1.357(3) ?
N3 C8 . 1.286(4) ?
C1 C2 . 1.507(5) ?
C1 C6 . 1.530(4) ?
C1 H1A . 1.0000 ?
C2 C3 . 1.531(5) ?
C2 H2A . 0.9900 ?
C2 H2B . 0.9900 ?
C3 C4 . 1.524(6) ?
C3 H3A . 0.9900 ?
C3 H3B . 0.9900 ?
C4 C5 . 1.506(6) ?
C4 H4A . 0.9900 ?
C4 H4B . 0.9900 ?
C5 C6 . 1.532(5) ?
C5 H5A . 0.9900 ?
C5 H5B . 0.9900 ?
C6 H6A . 0.9900 ?
C6 H6B . 0.9900 ?
C8 C9 . 1.482(4) ?
C8 C10 . 1.502(4) ?
C9 H9A . 0.9800 ?
C9 H9B . 0.9800 ?
C9 H9C . 0.9800 ?
C11 C12 . 1.391(4) ?
C11 C16 . 1.392(4) ?
C12 C13 . 1.390(4) ?
C12 H12A . 0.9500 ?
C13 C14 . 1.377(5) ?
C13 H13 . 0.9500 ?
C14 C15 . 1.395(5) ?
C14 H14 . 0.9500 ?
C15 C16 . 1.387(4) ?
C15 H15 . 0.9500 ?
C16 H16 . 0.9500 ?

loop_
_geom_hbond_atom_site_label_D
_geom_hbond_atom_site_label_H
_geom_hbond_atom_site_label_A
_geom_hbond_site_symmetry_A
_geom_hbond_distance_DH
_geom_hbond_distance_HA
_geom_hbond_distance_DA
_geom_hbond_angle_DHA
O1w H1w O1 5_666 0.84(5) 1.94(3) 2.733(3) 159(6)
O1w H2w O2 6_566 0.83(5) 1.81(2) 2.645(3) 174(5)
N1 H1n Cl1 7_566 0.86(3) 2.587(16) 3.407(3) 161(3)

loop_
_geom_torsion_atom_site_label_1
_geom_torsion_atom_site_label_2
_geom_torsion_atom_site_label_3
_geom_torsion_atom_site_label_4
_geom_torsion_site_symmetry_1
_geom_torsion_site_symmetry_2
_geom_torsion_site_symmetry_3
_geom_torsion_site_symmetry_4
_geom_torsion
_geom_torsion_publ_flag
C11 Sn S1 C7 . . . . -173.02(13) ?
O1 Sn S1 C7 . . . . -8.72(18) ?
N3 Sn S1 C7 . . . . -0.95(12) ?
O1W Sn S1 C7 . . . . -83.69(12) ?
Cl1 Sn S1 C7 . . . . 85.00(10) ?
C11 Sn O1 C10 . . . . -173.8(2) ?
N3 Sn O1 C10 . . . . 12.9(2) ?
O1W Sn O1 C10 . . . . 96.2(2) ?
Cl1 Sn O1 C10 . . . . -74.5(2) ?
S1 Sn O1 C10 . . . . 20.8(3) ?
C7 N2 N3 C8 . . . . -174.9(3) ?
C7 N2 N3 Sn . . . . 0.4(4) ?
C11 Sn N3 C8 . . . . -36.8(6) ?
O1 Sn N3 C8 . . . . -7.6(2) ?
O1W Sn N3 C8 . . . . -95.0(2) ?
Cl1 Sn N3 C8 . . . . 80.9(2) ?
S1 Sn N3 C8 . . . . 176.0(2) ?
C11 Sn N3 N2 . . . . 147.7(4) ?
O1 Sn N3 N2 . . . . 176.9(2) ?
O1W Sn N3 N2 . . . . 89.5(2) ?
Cl1 Sn N3 N2 . . . . -94.6(2) ?
S1 Sn N3 N2 . . . . 0.5(2) ?
C7 N1 C1 C2 . . . . -77.7(4) ?
C7 N1 C1 C6 . . . . 160.1(3) ?
N1 C1 C2 C3 . . . . 178.8(3) ?
C6 C1 C2 C3 . . . . -59.3(4) ?
C1 C2 C3 C4 . . . . 57.3(5) ?
C2 C3 C4 C5 . . . . -54.5(5) ?
C3 C4 C5 C6 . . . . 54.2(5) ?
N1 C1 C6 C5 . . . . -178.0(3) ?
C2 C1 C6 C5 . . . . 58.5(4) ?
C4 C5 C6 C1 . . . . -56.1(4) ?
N3 N2 C7 N1 . . . . 178.9(3) ?
N3 N2 C7 S1 . . . . -1.7(4) ?
C1 N1 C7 N2 . . . . -4.2(5) ?
C1 N1 C7 S1 . . . . 176.4(2) ?
Sn S1 C7 N2 . . . . 1.9(3) ?
Sn S1 C7 N1 . . . . -178.8(2) ?
N2 N3 C8 C9 . . . . -0.9(5) ?
Sn N3 C8 C9 . . . . -176.5(2) ?
N2 N3 C8 C10 . . . . 177.5(3) ?
Sn N3 C8 C10 . . . . 1.9(3) ?
Sn O1 C10 O2 . . . . 164.0(3) ?
Sn O1 C10 C8 . . . . -16.3(3) ?
N3 C8 C10 O2 . . . . -170.7(3) ?
C9 C8 C10 O2 . . . . 7.9(5) ?
N3 C8 C10 O1 . . . . 9.6(4) ?
C9 C8 C10 O1 . . . . -171.9(3) ?
O1 Sn C11 C12 . . . . -135.8(3) ?
N3 Sn C11 C12 . . . . -107.6(5) ?
O1W Sn C11 C12 . . . . -50.2(3) ?
Cl1 Sn C11 C12 . . . . 136.0(2) ?
S1 Sn C11 C12 . . . . 37.3(3) ?
O1 Sn C11 C16 . . . . 42.1(3) ?
N3 Sn C11 C16 . . . . 70.3(5) ?
O1W Sn C11 C16 . . . . 127.7(3) ?
Cl1 Sn C11 C16 . . . . -46.1(3) ?
S1 Sn C11 C16 . . . . -144.8(2) ?
C16 C11 C12 C13 . . . . 0.9(5) ?
Sn C11 C12 C13 . . . . 178.8(3) ?
C11 C12 C13 C14 . . . . -1.5(5) ?
C12 C13 C14 C15 . . . . 0.7(6) ?
C13 C14 C15 C16 . . . . 0.7(5) ?
C14 C15 C16 C11 . . . . -1.3(5) ?
C12 C11 C16 C15 . . . . 0.5(5) ?
Sn C11 C16 C15 . . . . -177.5(3) ?
